data_2011208
loop_
_publ_author_name
'Bryan, Jeffrey C.'

_publ_section_title
;
 2,4-Bis(\a,\a-dimethylbenzyl)phenol
;
_journal_issue 8
_journal_name_full 'Acta Crystallographica Section C'
_journal_page_first 1046
_journal_page_last 1047
_journal_paper_doi 10.1107/S0108270100007782
_journal_volume 56
_journal_year 2000
_chemical_formula_moiety 'C24 H26 O'
_chemical_formula_structural 'C24 H26 O'
_chemical_formula_sum 'C24 H26 O'
_chemical_formula_weight 330.4
_chemical_melting_point 64.0(10)
_chemical_name_common
;
2,4-bis(\a,\a-dimethylbenzyl)phenol
;
_chemical_name_systematic
;
 ?
;
_space_group_IT_number 2
_symmetry_cell_setting triclinic
_symmetry_space_group_name_Hall '-P 1'
_symmetry_space_group_name_H-M 'P -1'
_atom_type_scat_source
;International Tables for Crystallography (1992, Vol C,
 Tables 4.2.6.8 and 6.1.1.4)
;
_cell_angle_alpha 97.731(10)
_cell_angle_beta 97.109(12)
_cell_angle_gamma 97.353(12)
_cell_formula_units_Z 2
_cell_length_a 6.1716(9)
_cell_length_b 11.7924(14)
_cell_length_c 13.2197(14)
_cell_measurement_reflns_used 25
_cell_measurement_temperature 173
_cell_measurement_theta_max 17.6
_cell_measurement_theta_min 10.0
_cell_volume 935.7(2)
_computing_cell_refinement CAD-4-PC
_computing_data_collection 'CAD-4-PC (Nonius, 1993)'
_computing_data_reduction 'XCAD4 (Harms, 1995)'
_computing_molecular_graphics 'SHELXTL (Siemens, 1994)'
_computing_publication_material 'PLATON (Spek, 1999)'
_computing_structure_refinement 'SHELXL97 (Sheldrick, 1997)'
_computing_structure_solution 'SHELXS86 (Sheldrick, 1990)'
_diffrn_ambient_temperature 173(2)
_diffrn_measurement_device_type 'Nonius CAD-4'
_diffrn_measurement_method Omega-scans
_diffrn_radiation_monochromator graphite
_diffrn_radiation_source 'fine-focus sealed tube'
_diffrn_radiation_type 'Mo K\a'
_diffrn_radiation_wavelength .71073
_diffrn_reflns_av_R_equivalents .028
_diffrn_reflns_av_sigmaI/netI .027
_diffrn_reflns_limit_h_max 7
_diffrn_reflns_limit_h_min -7
_diffrn_reflns_limit_k_max 0
_diffrn_reflns_limit_k_min -14
_diffrn_reflns_limit_l_max 15
_diffrn_reflns_limit_l_min -15
_diffrn_reflns_number 3458
_diffrn_reflns_reduction_process
;
 ?
;
_diffrn_reflns_theta_max 25.0
_diffrn_reflns_theta_min 2.1
_diffrn_standards_decay_% 1
_diffrn_standards_interval_time 120
_diffrn_standards_number 3
_exptl_absorpt_coefficient_mu .07
_exptl_absorpt_correction_type none
_exptl_crystal_colour colourless
_exptl_crystal_density_diffrn 1.17
_exptl_crystal_density_meas ?
_exptl_crystal_description plate
_exptl_crystal_F_000 356
_exptl_crystal_size_max .71
_exptl_crystal_size_mid .47
_exptl_crystal_size_min .13
_refine_diff_density_max .21
_refine_diff_density_min -.23
_refine_ls_extinction_method none
_refine_ls_goodness_of_fit_ref 1.07
_refine_ls_hydrogen_treatment mixed
_refine_ls_matrix_type full
_refine_ls_number_parameters 236
_refine_ls_number_reflns 3282
_refine_ls_number_restraints 0
_refine_ls_restrained_S_all 1.07
_refine_ls_R_factor_all .055
_refine_ls_R_factor_gt .040
_refine_ls_shift/su_max <0.001
_refine_ls_shift/su_mean .000
_refine_ls_structure_factor_coef Fsqd
_refine_ls_weighting_details 'w = 1/[\s^2^(Fo^2^)+(0.0631P)^2^+0.2606P] where P=(Fo^2^+2Fc^2^)/3'
_refine_ls_weighting_scheme calc
_refine_ls_wR_factor_ref .110
_reflns_number_gt 2656
_reflns_number_total 3282
_reflns_threshold_expression I>2\sI
_cod_data_source_file fr1283.cif
_cod_data_source_block I
_cod_depositor_comments
;
The following automatic conversions were performed:
'_symmetry_cell_setting' value 'Triclinic' changed to 'triclinic'
according to '/home/saulius/struct/CIF-dictionaries/cif_core.dic'
dictionary named 'cif_core.dic' version 2.4.1 from 2010-06-29.

Automatic conversion script
Id: cif_fix_enum 1527 2010-12-29 10:47:43Z saulius 

The following automatic conversions were performed:

'_chemical_melting_point' value '63-65' was changed to '64.0(10)' -
the average value was taken and precision was estimated.

Automatic conversion script
Id: cif_fix_values 1646 2011-03-28 12:23:43Z adriana 

The following automatic conversions were performed:

'_chemical_melting_point' value '63-65' was changed to '64.0(10)' -
the average value was taken and precision was
estimated.

'_symmetry_cell_setting' value 'Triclinic' changed to
'triclinic' according to
/home/saulius/struct/CIF-dictionaries/cif_core.dic dictionary named
'cif_core.dic' version 2.4.1 from 2010-06-29.

Automatic conversion script
Id: cif_fix_values 1715 2011-07-08 13:25:40Z adriana 

The following automatic conversions were performed:

'_exptl_crystal_density_meas' value 'not measured' was changed to '?'
- the value is perceived as not measured.

Automatic conversion script
Id: cif_fix_values 3008 2015-01-20 13:52:24Z robertas 
;
_cod_database_code 2011208

loop_
_symmetry_equiv_pos_as_xyz
x,y,z
-x,-y,-z

loop_
_atom_site_aniso_label
_atom_site_aniso_U_11
_atom_site_aniso_U_22
_atom_site_aniso_U_33
_atom_site_aniso_U_12
_atom_site_aniso_U_13
_atom_site_aniso_U_23
O .0391(7) .0342(6) .0376(6) -.0047(5) .0146(5) .0056(5)
C1 .0267(8) .0242(7) .0298(8) .0024(6) .0051(6) .0071(6)
C2 .0241(7) .0193(7) .0266(7) .0036(6) .0009(6) .0041(6)
C3 .0239(7) .0220(7) .0242(7) .0032(6) .0022(6) .0039(6)
C4 .0236(7) .0231(7) .0290(8) .0036(6) -.0010(6) .0027(6)
C5 .0339(8) .0293(8) .0262(8) .0007(6) -.0018(6) -.0011(6)
C6 .0361(9) .0354(9) .0231(7) .0022(7) .0037(6) .0059(6)
C7 .0264(8) .0216(7) .0265(7) -.0017(6) -.0007(6) .0047(6)
C8 .0305(8) .0275(8) .0428(9) .0019(6) -.0070(7) .0070(7)
C9 .0442(9) .0262(8) .0251(8) -.0071(7) -.0002(7) .0021(6)
C11 .0269(8) .0227(7) .0220(7) .0002(6) .0039(6) .0011(6)
C12 .0264(8) .0242(8) .0378(9) -.0008(6) .0051(6) .0021(6)
C13 .0355(9) .0241(8) .0461(10) -.0044(7) .0119(7) .0036(7)
C14 .0459(10) .0227(8) .0393(9) .0069(7) .0114(7) .0064(7)
C15 .0343(9) .0315(8) .0321(8) .0092(7) .0040(7) .0049(6)
C16 .0267(8) .0261(8) .0269(8) -.0010(6) .0033(6) .0026(6)
C17 .0236(7) .0233(7) .0336(8) .0000(6) -.0004(6) -.0011(6)
C18 .0458(10) .0255(8) .0421(10) -.0017(7) .0074(8) -.0045(7)
C19 .0297(9) .0408(10) .0457(10) -.0010(7) -.0067(7) .0043(8)
C21 .0245(7) .0154(7) .0369(8) -.0040(5) .0034(6) .0002(6)
C22 .0272(8) .0264(8) .0430(9) .0002(6) .0055(7) .0074(7)
C23 .0412(10) .0373(9) .0466(10) -.0039(8) -.0030(8) .0142(8)
C24 .0575(12) .0429(10) .0362(10) -.0114(9) .0100(9) .0052(8)
C25 .0442(10) .0383(10) .0473(11) -.0056(8) .0194(8) -.0044(8)
C26 .0293(8) .0229(8) .0465(10) -.0013(6) .0075(7) -.0020(7)

loop_
_atom_site_label
_atom_site_fract_x
_atom_site_fract_y
_atom_site_fract_z
_atom_site_U_iso_or_equiv
_atom_site_thermal_displace_type
_atom_site_occupancy
_atom_site_type_symbol
O .0934(2) .45563(10) .40796(9) .0371(4) Uani 1.000 O
C1 .2585(2) .53809(12) .39012(11) .0267(4) Uani 1.000 C
C2 .3097(2) .54428(12) .29059(11) .0235(4) Uani 1.000 C
C3 .4705(2) .63486(12) .27953(11) .0235(4) Uani 1.000 C
C4 .5773(2) .71780(12) .36163(11) .0257(4) Uani 1.000 C
C5 .5253(3) .70564(13) .45935(12) .0312(5) Uani 1.000 C
C6 .3689(3) .61682(14) .47360(12) .0317(5) Uani 1.000 C
C7 .1845(2) .45797(12) .19757(11) .0256(4) Uani 1.000 C
C8 -.0524(3) .48571(14) .17804(13) .0347(5) Uani 1.000 C
C9 .2889(3) .46927(13) .09881(11) .0335(5) Uani 1.000 C
C11 .1919(2) .33335(12) .21881(10) .0244(4) Uani 1.000 C
C12 .0048(2) .24976(13) .20398(12) .0301(5) Uani 1.000 C
C13 .0203(3) .13785(13) .22261(13) .0357(5) Uani 1.000 C
C14 .2219(3) .10721(13) .25672(13) .0352(5) Uani 1.000 C
C15 .4100(3) .18852(13) .27083(12) .0323(5) Uani 1.000 C
C16 .3940(2) .30020(13) .25193(11) .0272(5) Uani 1.000 C
C17 .7545(2) .81724(12) .34845(12) .0280(4) Uani 1.000 C
C18 .7123(3) .93286(14) .40797(13) .0392(5) Uani 1.000 C
C19 .9791(3) .7918(2) .39688(14) .0405(6) Uani 1.000 C
C21 .7518(2) .83103(12) .23504(12) .0267(4) Uani 1.000 C
C22 .5684(3) .86590(13) .18112(12) .0323(5) Uani 1.000 C
C23 .5614(3) .88164(15) .07913(14) .0426(6) Uani 1.000 C
C24 .7379(3) .8622(2) .02727(14) .0470(6) Uani 1.000 C
C25 .9186(3) .82708(15) .07850(14) .0442(6) Uani 1.000 C
C26 .9260(3) .81138(13) .18067(13) .0339(5) Uani 1.000 C
H1 .052(7) .467(4) .475(3) .056 Uiso .500 H
H2 .093(7) .380(4) .361(3) .056 Uiso .500 H
H3 .5088 .64014 .21272 .028 Uiso 1.000 H
H5 .5986 .75936 .51725 .037 Uiso 1.000 H
H6 .3366 .60960 .54107 .038 Uiso 1.000 H
H8A -.0484 .5654 .1639 .052 Uiso 1.000 H
H8B -.1245 .4772 .2392 .052 Uiso 1.000 H
H8C -.1353 .4323 .1186 .052 Uiso 1.000 H
H9A .4439 .4578 .1107 .050 Uiso 1.000 H
H9B .2801 .5465 .0805 .050 Uiso 1.000 H
H9C .2091 .4107 .0423 .050 Uiso 1.000 H
H12 -.1353 .26971 .18080 .036 Uiso 1.000 H
H13 -.1088 .08194 .21179 .043 Uiso 1.000 H
H14 .2316 .03084 .27043 .042 Uiso 1.000 H
H15 .5498 .16786 .29343 .039 Uiso 1.000 H
H16 .5241 .35538 .26184 .033 Uiso 1.000 H
H18A .7279 .9286 .4820 .059 Uiso 1.000 H
H18B .5626 .9469 .3843 .059 Uiso 1.000 H
H18C .8197 .9963 .3953 .059 Uiso 1.000 H
H19A .9746 .7843 .4696 .061 Uiso 1.000 H
H19B 1.0944 .8553 .3920 .061 Uiso 1.000 H
H19C 1.0115 .7195 .3600 .061 Uiso 1.000 H
H22 .4456 .87910 .21551 .039 Uiso 1.000 H
H23 .4351 .90587 .04451 .051 Uiso 1.000 H
H24 .7340 .8730 -.04283 .056 Uiso 1.000 H
H25 1.0403 .81338 .04341 .053 Uiso 1.000 H
H26 1.0527 .78665 .21441 .041 Uiso 1.000 H

loop_
_geom_angle_atom_site_label_1
_geom_angle_atom_site_label_2
_geom_angle_atom_site_label_3
_geom_angle
_geom_angle_publ_flag
C1 O H1 115(3) yes
C1 O H2 110(2) yes
O C1 C6 117.94(13) yes
O C1 C2 121.30(13) yes
C6 C1 C2 120.73(13) no
C3 C2 C1 117.04(13) no
C3 C2 C7 122.15(12) no
C1 C2 C7 120.74(13) no
C4 C3 C2 123.25(13) no
C5 C4 C3 117.38(13) no
C5 C4 C17 119.81(13) no
C3 C4 C17 122.76(13) no
C6 C5 C4 121.08(14) no
C5 C6 C1 120.43(14) no
C8 C7 C11 112.59(12) no
C8 C7 C9 107.63(12) no
C11 C7 C9 106.96(12) no
C8 C7 C2 107.91(12) no
C11 C7 C2 109.86(11) no
C9 C7 C2 111.93(12) no
C16 C11 C12 117.66(13) no
C16 C11 C7 119.30(12) no
C12 C11 C7 123.02(13) no
C13 C12 C11 120.92(15) no
C14 C13 C12 120.48(15) no
C13 C14 C15 119.52(14) no
C14 C15 C16 119.85(15) no
C15 C16 C11 121.56(14) no
C21 C17 C19 111.92(13) no
C21 C17 C4 111.34(12) no
C19 C17 C4 107.73(12) no
C21 C17 C18 108.09(12) no
C19 C17 C18 107.57(13) no
C4 C17 C18 110.13(12) no
C26 C21 C22 116.81(15) no
C26 C21 C17 123.29(14) no
C22 C21 C17 119.90(13) no
C23 C22 C21 121.7(2) no
C22 C23 C24 120.1(2) no
C25 C24 C23 119.1(2) no
C24 C25 C26 120.8(2) no
C25 C26 C21 121.4(2) no

loop_
_geom_bond_atom_site_label_1
_geom_bond_atom_site_label_2
_geom_bond_site_symmetry_1
_geom_bond_site_symmetry_2
_geom_bond_distance
_geom_bond_publ_flag
O C1 . . 1.3809(18) yes
O H1 . . .95(4) yes
O H2 . . 1.02(4) yes
C1 C2 . . 1.400(2) no
C1 C6 . . 1.386(2) no
C2 C7 . . 1.540(2) no
C2 C3 . . 1.3978(19) no
C3 C4 . . 1.393(2) no
C4 C17 . . 1.5412(19) no
C4 C5 . . 1.390(2) no
C5 C6 . . 1.380(2) no
C7 C11 . . 1.538(2) no
C7 C8 . . 1.537(2) no
C7 C9 . . 1.540(2) no
C11 C16 . . 1.3914(18) no
C11 C12 . . 1.394(2) no
C12 C13 . . 1.388(2) no
C13 C14 . . 1.379(3) no
C14 C15 . . 1.384(2) no
C15 C16 . . 1.386(2) no
C17 C19 . . 1.536(2) no
C17 C18 . . 1.549(2) no
C17 C21 . . 1.528(2) no
C21 C26 . . 1.392(2) no
C21 C22 . . 1.399(2) no
C22 C23 . . 1.382(2) no
C23 C24 . . 1.384(3) no
C24 C25 . . 1.371(3) no
C25 C26 . . 1.384(2) no
C3 H3 . . .95 no
C5 H5 . . .95 no
C6 H6 . . .95 no
C8 H8A . . .98 no
C8 H8B . . .98 no
C8 H8C . . .98 no
C9 H9A . . .98 no
C9 H9B . . .98 no
C9 H9C . . .98 no
C12 H12 . . .95 no
C13 H13 . . .95 no
C14 H14 . . .95 no
C15 H15 . . .95 no
C16 H16 . . .95 no
C18 H18A . . .98 no
C18 H18B . . .98 no
C18 H18C . . .98 no
C19 H19A . . .98 no
C19 H19B . . .98 no
C19 H19C . . .98 no
C22 H22 . . .95 no
C23 H23 . . .95 no
C24 H24 . . .95 no
C25 H25 . . .95 no
C26 H26 . . .95 no

loop_
_geom_hbond_atom_site_label_D
_geom_hbond_atom_site_label_H
_geom_hbond_atom_site_label_A
_geom_hbond_site_symmetry_A
_geom_hbond_distance_DH
_geom_hbond_distance_HA
_geom_hbond_distance_DA
_geom_hbond_angle_DHA
_geom_hbond_publ_flag
O H1 O 2_566 .95(4) 2.05(4) 2.944(2) 156(4) yes
O H2 Cg2 . 1.02(4) 2.56 3.54 162 yes
C8 H8B O . .98 2.52 3.141(2) 121 no
C13 H13 Cg3 1_445 .95 2.83 3.61 141 yes
C24 H24 Cg2 2_665 .95 2.74 3.57 146 yes

loop_
_geom_torsion_atom_site_label_1
_geom_torsion_atom_site_label_2
_geom_torsion_atom_site_label_3
_geom_torsion_atom_site_label_4
_geom_torsion
_geom_torsion_publ_flag
H1 O C1 C2 -169(3) no
H1 O C1 C6 10(3) no
H2 O C1 C2 37(3) no
H2 O C1 C6 -144(3) no
O C1 C6 C5 -175.78(15) no
C2 C1 C6 C5 2.6(2) no
C6 C1 C2 C3 -2.0(2) no
O C1 C2 C3 176.37(12) no
O C1 C2 C7 -.7(2) no
C6 C1 C2 C7 -179.03(14) no
C1 C2 C3 C4 -.7(2) no
C3 C2 C7 C8 -106.97(15) no
C3 C2 C7 C9 11.28(18) no
C3 C2 C7 C11 129.95(13) yes
C1 C2 C7 C9 -171.82(13) no
C7 C2 C3 C4 176.33(12) no
C1 C2 C7 C8 69.94(16) no
C1 C2 C7 C11 -53.15(16) yes
C2 C3 C4 C5 2.6(2) no
C2 C3 C4 C17 180.0(3) no
C3 C4 C17 C21 14.92(18) yes
C5 C4 C17 C18 -47.97(18) no
C3 C4 C17 C19 -108.19(16) no
C3 C4 C5 C6 -2.0(2) no
C17 C4 C5 C6 -179.38(15) no
C3 C4 C17 C18 134.77(14) no
C5 C4 C17 C21 -167.81(13) yes
C5 C4 C17 C19 69.08(17) no
C4 C5 C6 C1 -.6(3) no
C8 C7 C11 C12 10.53(19) no
C9 C7 C11 C16 70.84(16) no
C8 C7 C11 C16 -171.14(13) no
C9 C7 C11 C12 -107.50(15) no
C2 C7 C11 C16 -50.85(16) yes
C2 C7 C11 C12 130.81(14) yes
C7 C11 C12 C13 178.93(13) no
C16 C11 C12 C13 .6(2) no
C7 C11 C16 C15 -179.14(13) no
C12 C11 C16 C15 -.7(2) no
C11 C12 C13 C14 .3(2) no
C12 C13 C14 C15 -1.0(3) no
C13 C14 C15 C16 .8(2) no
C14 C15 C16 C11 .0(2) no
C18 C17 C21 C26 124.14(15) no
C19 C17 C21 C26 5.9(2) no
C4 C17 C21 C26 -114.81(15) yes
C19 C17 C21 C22 -173.61(15) no
C4 C17 C21 C22 65.71(17) yes
C18 C17 C21 C22 -55.33(17) no
C17 C21 C22 C23 178.66(14) no
C26 C21 C22 C23 -.8(2) no
C17 C21 C26 C25 -178.71(15) no
C22 C21 C26 C25 .8(2) no
C21 C22 C23 C24 .4(3) no
C22 C23 C24 C25 .1(3) no
C23 C24 C25 C26 -.2(3) no
C24 C25 C26 C21 -.3(3) no
